data_7046211
loop_
_publ_author_name
'Gitlina, Anastasia Yu'
'Ivonina, Maria V.'
'Sizov, Vladimir V.'
'Starova, Galina L.'
'Pushkarev, Anatoly P.'
'Volyniuk, Dmytro'
'Tunik, Sergey P.'
'Koshevoy, Igor O.'
'Grachova, Elena V.'

_publ_section_title
;
 A rare example of a compact heteroleptic cyclometalated iridium(iii)
 complex demonstrating well-separated dual emission.
;
_journal_issue 22
_journal_name_full 'Dalton transactions (Cambridge, England : 2003)'
_journal_page_first 7578
_journal_page_last 7586
_journal_paper_doi 10.1039/c8dt01336e
_journal_volume 47
_journal_year 2018
_chemical_formula_moiety 'C42 H32 Ir N4, C H2 Cl2, F6 P'
_chemical_formula_sum 'C43 H34 Cl2 F6 Ir N4 P'
_chemical_formula_weight 1014.81
_space_group_crystal_system triclinic
_space_group_IT_number 2
_space_group_name_Hall '-P 1'
_space_group_name_H-M_alt 'P -1'
_symmetry_space_group_name_Hall '-P 1'
_symmetry_space_group_name_H-M 'P -1'
_atom_sites_solution_hydrogens geom
_audit_creation_date 2018-04-17
_audit_creation_method
;
Olex2 1.2
(compiled 2018.04.03 svn.r3497 for OlexSys, GUI svn.r5486)
;
_audit_update_record
;
2018-04-17 deposited with the CCDC.
2018-05-02 downloaded from the CCDC.
;
_cell_angle_alpha 92.843(3)
_cell_angle_beta 96.989(4)
_cell_angle_gamma 109.734(4)
_cell_formula_units_Z 2
_cell_length_a 9.7209(4)
_cell_length_b 11.7561(4)
_cell_length_c 18.1069(7)
_cell_measurement_reflns_used 6251
_cell_measurement_temperature 100(2)
_cell_measurement_theta_max 30.1290
_cell_measurement_theta_min 3.1720
_cell_volume 1924.13(14)
_computing_cell_refinement
;
CrysAlisPro, Agilent Technologies,
Version 1.171.36.32 (release 02-08-2013 CrysAlis171 .NET)
(compiled Aug  2 2013,16:46:58)
;
_computing_data_collection
;
CrysAlisPro, Agilent Technologies,
Version 1.171.36.32 (release 02-08-2013 CrysAlis171 .NET)
(compiled Aug  2 2013,16:46:58)
;
_computing_data_reduction
;
CrysAlisPro, Agilent Technologies,
Version 1.171.36.32 (release 02-08-2013 CrysAlis171 .NET)
(compiled Aug  2 2013,16:46:58)
;
_computing_molecular_graphics 'Olex2 (Dolomanov et al., 2009)'
_computing_publication_material 'Olex2 (Dolomanov et al., 2009)'
_computing_structure_refinement 'ShelXL (Sheldrick, 2015)'
_diffrn_ambient_temperature 100(2)
_diffrn_detector_area_resol_mean 16.2096
_diffrn_measured_fraction_theta_full 0.997
_diffrn_measured_fraction_theta_max 0.997
_diffrn_measurement_details
;
#__ type_ start__ end____ width___ exp.time_
  1 omega  -83.00   -9.00   1.0000   80.0000
omega____ theta____ kappa____ phi______ frames
    -      -22.4241  -77.0000  -90.0000 74

#__ type_ start__ end____ width___ exp.time_
  2 omega  -81.00  -36.00   1.0000   80.0000
omega____ theta____ kappa____ phi______ frames
    -      -22.4241  129.0000  150.0000 45

#__ type_ start__ end____ width___ exp.time_
  3 omega   10.00   83.00   1.0000   80.0000
omega____ theta____ kappa____ phi______ frames
    -       23.3616 -129.0000   76.0000 73

#__ type_ start__ end____ width___ exp.time_
  4 omega   44.00   90.00   1.0000   80.0000
omega____ theta____ kappa____ phi______ frames
    -       23.3616   57.0000  -30.0000 46

#__ type_ start__ end____ width___ exp.time_
  5 omega  -39.00   43.00   1.0000   80.0000
omega____ theta____ kappa____ phi______ frames
    -       23.3616  -57.0000   90.0000 82

#__ type_ start__ end____ width___ exp.time_
  6 omega  -18.00   96.00   1.0000   80.0000
omega____ theta____ kappa____ phi______ frames
    -       23.3616   19.0000  -90.0000 114

#__ type_ start__ end____ width___ exp.time_
  7 omega  -96.00  -47.00   1.0000   80.0000
omega____ theta____ kappa____ phi______ frames
    -      -22.4241 -178.0000   90.0000 49

#__ type_ start__ end____ width___ exp.time_
  8 omega  -36.00  -15.00   1.0000   80.0000
omega____ theta____ kappa____ phi______ frames
    -      -22.4241  -77.0000  150.0000 21
;
_diffrn_measurement_device_type 'Xcalibur, Eos'
_diffrn_measurement_method '\w scans'
_diffrn_orient_matrix_UB_11 0.0655731000
_diffrn_orient_matrix_UB_12 -0.0088982000
_diffrn_orient_matrix_UB_13 0.0158483000
_diffrn_orient_matrix_UB_21 0.0177824000
_diffrn_orient_matrix_UB_22 -0.0078514000
_diffrn_orient_matrix_UB_23 -0.0363115000
_diffrn_orient_matrix_UB_31 0.0390679000
_diffrn_orient_matrix_UB_32 0.0633006000
_diffrn_orient_matrix_UB_33 0.0016402000
_diffrn_radiation_monochromator graphite
_diffrn_radiation_type MoK\a
_diffrn_radiation_wavelength 0.71073
_diffrn_reflns_av_R_equivalents 0.0800
_diffrn_reflns_av_unetI/netI 0.1079
_diffrn_reflns_Laue_measured_fraction_full 0.997
_diffrn_reflns_Laue_measured_fraction_max 0.997
_diffrn_reflns_limit_h_max 12
_diffrn_reflns_limit_h_min -11
_diffrn_reflns_limit_k_max 15
_diffrn_reflns_limit_k_min -15
_diffrn_reflns_limit_l_max 17
_diffrn_reflns_limit_l_min -23
_diffrn_reflns_number 19047
_diffrn_reflns_point_group_measured_fraction_full 0.997
_diffrn_reflns_point_group_measured_fraction_max 0.997
_diffrn_reflns_theta_full 25.242
_diffrn_reflns_theta_max 27.499
_diffrn_reflns_theta_min 2.791
_diffrn_source 'Enhance (Mo) X-ray Source'
_exptl_absorpt_coefficient_mu 3.718
_exptl_absorpt_correction_T_max 1.00000
_exptl_absorpt_correction_T_min 0.89848
_exptl_absorpt_correction_type multi-scan
_exptl_absorpt_process_details
;
CrysAlisPro, Agilent Technologies,
Version 1.171.36.32 (release 02-08-2013 CrysAlis171 .NET)
(compiled Aug  2 2013,16:46:58)
Empirical absorption correction using spherical harmonics,
 implemented in SCALE3 ABSPACK scaling algorithm.
;
_exptl_crystal_colour yellow
_exptl_crystal_density_diffrn 1.752
_exptl_crystal_description tables
_exptl_crystal_F_000 1000
_exptl_crystal_size_max 0.34
_exptl_crystal_size_mid 0.22
_exptl_crystal_size_min 0.10
_refine_diff_density_max 2.511
_refine_diff_density_min -2.523
_refine_diff_density_rms 0.186
_refine_ls_extinction_method none
_refine_ls_goodness_of_fit_ref 1.051
_refine_ls_hydrogen_treatment constr
_refine_ls_matrix_type full
_refine_ls_number_parameters 534
_refine_ls_number_reflns 8830
_refine_ls_number_restraints 2
_refine_ls_restrained_S_all 1.052
_refine_ls_R_factor_all 0.0703
_refine_ls_R_factor_gt 0.0533
_refine_ls_shift/su_max 0.001
_refine_ls_shift/su_mean 0.000
_refine_ls_structure_factor_coef Fsqd
_refine_ls_weighting_details 'w=1/[\s^2^(Fo^2^)+(0.0321P)^2^] where P=(Fo^2^+2Fc^2^)/3'
_refine_ls_weighting_scheme calc
_refine_ls_wR_factor_gt 0.1029
_refine_ls_wR_factor_ref 0.1132
_reflns_Friedel_coverage 0.000
_reflns_number_gt 7268
_reflns_number_total 8830
_reflns_threshold_expression 'I > 2\s(I)'
_cod_data_source_file c8dt01336e2.cif
_cod_data_source_block 2
_cod_depositor_comments 'Adding full bibliography for 7046210--7046212.cif.'
_cod_original_cell_volume 1924.14(14)
_cod_database_code 7046211
_shelx_shelxl_version_number 2018/3
_chemical_oxdiff_formula 'C42 H30 f6 p1 ir1 n4'
_shelx_space_group_comment
;
The symmetry employed for this shelxl refinement is uniquely defined
by the following loop, which should always be used as a source of
symmetry information in preference to the above space-group names.
They are only intended as comments.
;
_reflns_odcompleteness_completeness 99.87
_reflns_odcompleteness_iscentric 1
_reflns_odcompleteness_theta 28.51
_olex2_refinement_description
;
1. Fixed Uiso
 At 1.2 times of:
  All C(H) groups, All C(H,H,H,H,H,H) groups
 At 1.5 times of:
  All C(H,H,H) groups
2. Restrained distances
 Cl3-C43
 1.75 with sigma of 0.005
 C43-Cl0A
 1.75 with sigma of 0.005
3. Others
 Fixed Sof: H43C(0.5) H43D(0.5) H43A(0.25) H43B(0.25) H43E(0.25) H43F(0.25)
 Cl0A(0.5) Cl2(0.25) Cl3(0.25)
4.a Secondary CH2 refined with riding coordinates:
 C43(H43C,H43D), C43(H43A,H43B), C43(H43E,H43F)
4.b Aromatic/amide H refined with riding coordinates:
 C3(H3), C8(H8), C12(H12), C13(H13), C14(H14), C15(H15), C24(H24), C16(H16),
 C17(H17), C4(H4), C25(H25), C21(H21), C9(H9), C11(H11), C6(H6), C10(H10),
 C5(H5), C7(H7), C18(H18), C26(H26), C1(H1), C2(H2), C20(H20), C22(H22),
 C19(H19)
4.c Idealised Me refined as rotating group:
 C35(H35A,H35B,H35C), C30(H30A,H30B,H30C)
4.d :
 C23(H23)
;
_olex2_submission_special_instructions 'No special instructions were received'

loop_
_space_group_symop_operation_xyz
'x, y, z'
'-x, -y, -z'

loop_
_atom_site_label
_atom_site_type_symbol
_atom_site_fract_x
_atom_site_fract_y
_atom_site_fract_z
_atom_site_U_iso_or_equiv
_atom_site_adp_type
_atom_site_occupancy
_atom_site_site_symmetry_order
_atom_site_calc_flag
_atom_site_refinement_flags_posn
_atom_site_refinement_flags_occupancy
_atom_site_disorder_assembly
_atom_site_disorder_group
Ir1 Ir 0.12120(3) 0.73806(2) 0.32357(2) 0.02138(8) Uani 1 1 d . . . .
Cl1 Cl 0.5143(3) 0.98714(19) 0.78955(12) 0.0568(6) Uani 1 1 d . . . .
P1 P 0.8717(2) 0.77809(18) 0.84910(12) 0.0429(5) Uani 1 1 d . . . .
N3 N -0.0464(6) 0.7850(4) 0.2587(3) 0.0261(12) Uani 1 1 d . . . .
N2 N 0.2639(5) 0.9140(4) 0.3464(3) 0.0197(11) Uani 1 1 d . . . .
C36 C 0.2992(7) 0.7088(5) 0.3708(3) 0.0232(13) Uani 1 1 d . . . .
F2 F 0.8549(5) 0.9029(4) 0.8271(3) 0.0638(14) Uani 1 1 d . . . .
F4 F 0.8869(6) 0.6527(4) 0.8705(3) 0.0839(18) Uani 1 1 d . . . .
N4 N 0.1784(6) 0.7344(4) 0.2136(3) 0.0239(11) Uani 1 1 d . . . .
F6 F 1.0446(5) 0.8347(5) 0.8596(3) 0.0769(16) Uani 1 1 d . . . .
F3 F 0.6986(5) 0.7203(4) 0.8403(4) 0.097(2) Uani 1 1 d . . . .
F1 F 0.8662(8) 0.7380(6) 0.7639(3) 0.102(2) Uani 1 1 d . . . .
C34 C 0.4623(7) 0.5907(5) 0.3997(3) 0.0241(13) Uani 1 1 d . . . .
C3 C -0.2094(7) 0.3255(5) 0.3133(4) 0.0293(15) Uani 1 1 d . . . .
H3 H -0.274417 0.246350 0.312661 0.035 Uiso 1 1 calc R . . .
F5 F 0.8748(8) 0.8190(6) 0.9333(3) 0.100(2) Uani 1 1 d . . . .
C8 C 0.2295(7) 1.0129(5) 0.3312(3) 0.0235(13) Uani 1 1 d . . . .
H8 H 0.137678 1.002092 0.303975 0.028 Uiso 1 1 calc R . . .
C33 C 0.4255(6) 0.8142(5) 0.3961(3) 0.0206(12) Uani 1 1 d . . . .
C32 C 0.4002(6) 0.9289(5) 0.3861(3) 0.0209(12) Uani 1 1 d . . . .
C12 C 0.5616(7) 0.8081(5) 0.4237(3) 0.0235(13) Uani 1 1 d . . . .
H12 H 0.640261 0.878945 0.441399 0.028 Uiso 1 1 calc R . . .
C13 C 0.5812(7) 0.6973(5) 0.4250(3) 0.0258(14) Uani 1 1 d . . . .
H13 H 0.673348 0.693552 0.442742 0.031 Uiso 1 1 calc R . . .
C14 C 0.3253(7) 0.5979(5) 0.3742(3) 0.0246(14) Uani 1 1 d . . . .
H14 H 0.246705 0.526090 0.358528 0.030 Uiso 1 1 calc R . . .
C15 C -0.1617(7) 0.8032(5) 0.2842(4) 0.0280(14) Uani 1 1 d . . . .
H15 H -0.180104 0.783828 0.332118 0.034 Uiso 1 1 calc R . . .
C29 C 0.0295(6) 0.8146(5) 0.5482(3) 0.0205(12) Uani 1 1 d . . . .
C24 C 0.5846(7) 0.5223(6) 0.1409(4) 0.0316(15) Uani 1 1 d . . . .
H24 H 0.607993 0.469646 0.172715 0.038 Uiso 1 1 calc R . . .
C16 C -0.2542(7) 0.8497(5) 0.2417(4) 0.0293(15) Uani 1 1 d . . . .
H16 H -0.333556 0.861205 0.260887 0.035 Uiso 1 1 calc R . . .
C35 C 0.4821(7) 0.4686(5) 0.3991(4) 0.0341(16) Uani 1 1 d . . . .
H35A H 0.481718 0.439088 0.348698 0.051 Uiso 1 1 calc GR . . .
H35B H 0.402690 0.412280 0.419665 0.051 Uiso 1 1 calc GR . . .
H35C H 0.574502 0.476889 0.428715 0.051 Uiso 1 1 calc GR . . .
C17 C -0.2285(7) 0.8789(5) 0.1711(4) 0.0319(16) Uani 1 1 d . . . .
H17 H -0.287543 0.913193 0.142443 0.038 Uiso 1 1 calc R . . .
C4 C -0.1848(7) 0.4070(5) 0.3743(4) 0.0281(14) Uani 1 1 d . . . .
H4 H -0.233042 0.382822 0.415165 0.034 Uiso 1 1 calc R . . .
C25 C 0.4708(7) 0.5624(5) 0.1522(3) 0.0277(14) Uani 1 1 d . . . .
H25 H 0.416150 0.534637 0.190475 0.033 Uiso 1 1 calc R . . .
C21 C 0.5157(7) 0.6804(6) 0.0476(4) 0.0307(15) Uani 1 1 d . . . .
H21 H 0.492298 0.733158 0.015933 0.037 Uiso 1 1 calc R . . .
C9 C 0.3237(7) 1.1288(5) 0.3540(4) 0.0280(14) Uani 1 1 d . . . .
H9 H 0.297163 1.195331 0.342003 0.034 Uiso 1 1 calc R . . .
C42 C 0.7873(8) 0.5172(6) 0.0719(3) 0.0300(15) Uani 1 1 d . . . .
C27 C -0.0880(6) 0.5261(5) 0.3757(3) 0.0205(12) Uani 1 1 d . . . .
C41 C 0.6653(7) 0.5594(6) 0.0827(4) 0.0300(15) Uani 1 1 d . . . .
C11 C 0.4979(7) 1.0450(5) 0.4107(3) 0.0239(13) Uani 1 1 d . . . .
H11 H 0.589690 1.055569 0.437819 0.029 Uiso 1 1 calc R . . .
C6 C -0.0702(7) 0.6997(5) 0.5587(4) 0.0263(14) Uani 1 1 d . . . .
H6 H -0.110085 0.687993 0.603111 0.032 Uiso 1 1 calc R . . .
C10 C 0.4596(7) 1.1443(5) 0.3953(4) 0.0292(15) Uani 1 1 d . . . .
H10 H 0.524685 1.221995 0.412582 0.035 Uiso 1 1 calc R . . .
C5 C -0.1089(7) 0.6050(5) 0.5038(3) 0.0233(13) Uani 1 1 d . . . .
H5 H -0.173725 0.529232 0.511506 0.028 Uiso 1 1 calc R . . .
C28 C -0.0515(7) 0.6217(5) 0.4365(3) 0.0221(13) Uani 1 1 d . . . .
C7 C 0.0857(7) 0.8298(5) 0.4811(4) 0.0267(14) Uani 1 1 d . . . .
H7 H 0.150366 0.905808 0.473749 0.032 Uiso 1 1 calc R . . .
C37 C -0.0246(7) 0.8076(5) 0.1866(4) 0.0270(14) Uani 1 1 d . . . .
C30 C 0.0747(7) 0.9177(6) 0.6087(4) 0.0319(15) Uani 1 1 d . . . .
H30A H 0.043500 0.982013 0.591006 0.048 Uiso 1 1 calc GR . . .
H30B H 0.180255 0.947192 0.621939 0.048 Uiso 1 1 calc GR . . .
H30C H 0.029401 0.889842 0.651757 0.048 Uiso 1 1 calc GR . . .
C18 C -0.1120(8) 0.8563(5) 0.1430(4) 0.0327(16) Uani 1 1 d . . . .
H18 H -0.093490 0.874079 0.094954 0.039 Uiso 1 1 calc R . . .
C26 C 0.2833(7) 0.6958(5) 0.1939(3) 0.0248(13) Uani 1 1 d . . . .
H26 H 0.337262 0.669222 0.230786 0.030 Uiso 1 1 calc R . . .
C1 C -0.0406(7) 0.4792(5) 0.2560(3) 0.0253(14) Uani 1 1 d . . . .
H1 H 0.009970 0.503134 0.215831 0.030 Uiso 1 1 calc R . . .
C2 C -0.1375(7) 0.3610(6) 0.2532(4) 0.0326(16) Uani 1 1 d . . . .
H2 H -0.153643 0.306745 0.211224 0.039 Uiso 1 1 calc R . . .
C20 C 0.2413(8) 0.7396(6) 0.0704(4) 0.0323(16) Uani 1 1 d . . . .
H20 H 0.264710 0.744275 0.022092 0.039 Uiso 1 1 calc R . . .
C39 C 0.3177(7) 0.6924(5) 0.1218(3) 0.0261(14) Uani 1 1 d . . . .
C22 C 0.6293(7) 0.6383(6) 0.0356(4) 0.0328(15) Uani 1 1 d . . . .
H22 H 0.681348 0.662919 -0.004058 0.039 Uiso 1 1 calc R . . .
C23 C 0.8837(8) 0.4823(7) 0.0685(4) 0.0379(17) Uani 1 1 d . . . .
H23 H 0.961691 0.454016 0.065751 0.045 Uiso 1 1 calc R . . .
C40 C 0.4361(7) 0.6442(5) 0.1070(4) 0.0276(14) Uani 1 1 d . . . .
C38 C 0.0985(7) 0.7757(5) 0.1612(4) 0.0264(14) Uani 1 1 d . . . .
C43 C 0.5482(7) 0.9207(7) 0.8705(5) 0.068(3) Uani 1 1 d D . . .
H43C H 0.632800 0.976010 0.903685 0.082 Uiso 0.5 1 calc R P A 2
H43D H 0.567658 0.846771 0.858250 0.082 Uiso 0.5 1 calc R P A 2
H43A H 0.501715 0.833358 0.859713 0.082 Uiso 0.25 1 calc R P B 1
H43B H 0.653895 0.938004 0.881344 0.082 Uiso 0.25 1 calc R P B 1
H43E H 0.629648 0.891533 0.866932 0.082 Uiso 0.25 1 calc R P C 3
H43F H 0.576028 0.980775 0.913336 0.082 Uiso 0.25 1 calc R P C 3
C19 C 0.1321(8) 0.7798(6) 0.0883(4) 0.0314(15) Uani 1 1 d . . . .
H19 H 0.080391 0.809703 0.052170 0.038 Uiso 1 1 calc R . . .
N1 N -0.0175(5) 0.5603(4) 0.3153(3) 0.0223(11) Uani 1 1 d . . . .
C31 C 0.0492(6) 0.7355(5) 0.4241(3) 0.0168(11) Uani 1 1 d . . . .
Cl0A Cl 0.3867(6) 0.8882(6) 0.9129(4) 0.0736(17) Uani 0.5 1 d D P D 2
Cl2 Cl 0.4902(13) 0.9632(8) 0.9504(5) 0.061(3) Uani 0.25 1 d . P D 1
Cl3 Cl 0.3929(11) 0.8012(9) 0.8825(6) 0.077(3) Uani 0.25 1 d D P D 3

loop_
_atom_site_aniso_label
_atom_site_aniso_U_11
_atom_site_aniso_U_22
_atom_site_aniso_U_33
_atom_site_aniso_U_23
_atom_site_aniso_U_13
_atom_site_aniso_U_12
Ir1 0.01782(13) 0.01375(12) 0.03075(15) -0.00079(9) 0.00429(10) 0.00328(9)
Cl1 0.0658(15) 0.0595(13) 0.0552(13) 0.0101(11) 0.0175(11) 0.0312(11)
P1 0.0373(12) 0.0350(11) 0.0570(14) 0.0107(10) 0.0100(10) 0.0115(9)
N3 0.023(3) 0.018(3) 0.036(3) -0.003(2) 0.005(2) 0.005(2)
N2 0.013(2) 0.009(2) 0.037(3) 0.001(2) 0.006(2) 0.0030(19)
C36 0.024(3) 0.019(3) 0.029(3) 0.001(3) 0.014(3) 0.007(3)
F2 0.063(3) 0.041(3) 0.086(4) 0.033(3) 0.015(3) 0.011(2)
F4 0.071(4) 0.054(3) 0.142(5) 0.035(3) 0.017(4) 0.037(3)
N4 0.023(3) 0.014(2) 0.030(3) -0.004(2) 0.005(2) 0.000(2)
F6 0.041(3) 0.062(3) 0.119(5) 0.002(3) 0.010(3) 0.008(3)
F3 0.039(3) 0.039(3) 0.218(7) 0.029(4) 0.028(4) 0.015(2)
F1 0.124(6) 0.135(6) 0.062(4) -0.022(4) -0.013(4) 0.077(5)
C34 0.022(3) 0.019(3) 0.031(3) 0.002(3) 0.005(3) 0.006(3)
C3 0.021(3) 0.016(3) 0.048(4) 0.001(3) 0.002(3) 0.003(3)
F5 0.153(7) 0.136(6) 0.054(3) 0.023(4) 0.031(4) 0.098(5)
C8 0.023(3) 0.017(3) 0.029(3) 0.000(3) 0.004(3) 0.006(3)
C33 0.020(3) 0.018(3) 0.024(3) 0.003(2) 0.009(2) 0.005(3)
C32 0.018(3) 0.018(3) 0.025(3) 0.001(2) 0.008(2) 0.002(2)
C12 0.020(3) 0.018(3) 0.032(3) 0.004(3) 0.008(3) 0.003(3)
C13 0.021(3) 0.028(3) 0.030(3) 0.007(3) 0.004(3) 0.010(3)
C14 0.025(3) 0.017(3) 0.033(4) 0.002(3) 0.011(3) 0.007(3)
C15 0.019(3) 0.015(3) 0.042(4) -0.011(3) -0.003(3) -0.001(3)
C29 0.015(3) 0.023(3) 0.025(3) 0.000(2) 0.001(2) 0.009(3)
C24 0.027(4) 0.029(4) 0.038(4) 0.001(3) 0.000(3) 0.010(3)
C16 0.024(3) 0.022(3) 0.040(4) -0.011(3) -0.003(3) 0.009(3)
C35 0.031(4) 0.025(4) 0.051(4) 0.005(3) 0.012(3) 0.012(3)
C17 0.027(4) 0.022(3) 0.044(4) -0.002(3) -0.012(3) 0.010(3)
C4 0.018(3) 0.021(3) 0.043(4) 0.003(3) 0.007(3) 0.004(3)
C25 0.030(4) 0.023(3) 0.026(3) -0.002(3) 0.009(3) 0.004(3)
C21 0.027(4) 0.028(4) 0.033(4) -0.002(3) 0.001(3) 0.006(3)
C9 0.024(3) 0.018(3) 0.041(4) 0.002(3) 0.004(3) 0.006(3)
C42 0.033(4) 0.027(4) 0.024(3) -0.006(3) 0.000(3) 0.005(3)
C27 0.015(3) 0.018(3) 0.029(3) 0.002(2) 0.006(2) 0.006(2)
C41 0.021(3) 0.030(4) 0.032(4) -0.011(3) 0.001(3) 0.003(3)
C11 0.020(3) 0.020(3) 0.027(3) 0.000(3) 0.004(3) 0.001(3)
C6 0.022(3) 0.022(3) 0.036(4) 0.003(3) 0.010(3) 0.007(3)
C10 0.027(4) 0.016(3) 0.039(4) 0.003(3) 0.010(3) -0.002(3)
C5 0.019(3) 0.019(3) 0.032(3) 0.006(3) 0.007(3) 0.005(3)
C28 0.020(3) 0.015(3) 0.031(3) 0.003(2) 0.004(3) 0.006(2)
C7 0.018(3) 0.009(3) 0.049(4) -0.002(3) 0.003(3) 0.001(2)
C37 0.024(3) 0.012(3) 0.040(4) -0.002(3) 0.004(3) 0.000(3)
C30 0.028(4) 0.030(4) 0.035(4) -0.002(3) 0.009(3) 0.006(3)
C18 0.035(4) 0.023(3) 0.034(4) 0.000(3) -0.008(3) 0.008(3)
C26 0.021(3) 0.023(3) 0.027(3) -0.004(3) -0.001(3) 0.006(3)
C1 0.028(4) 0.019(3) 0.023(3) -0.007(2) 0.002(3) 0.003(3)
C2 0.031(4) 0.022(3) 0.039(4) -0.009(3) 0.001(3) 0.005(3)
C20 0.039(4) 0.030(4) 0.028(4) 0.005(3) 0.012(3) 0.010(3)
C39 0.027(4) 0.019(3) 0.026(3) -0.004(3) -0.001(3) 0.002(3)
C22 0.025(4) 0.037(4) 0.031(4) -0.004(3) 0.005(3) 0.003(3)
C23 0.036(4) 0.050(5) 0.025(4) -0.002(3) 0.004(3) 0.013(4)
C40 0.022(3) 0.022(3) 0.033(4) -0.008(3) 0.002(3) 0.003(3)
C38 0.022(3) 0.012(3) 0.036(4) -0.004(3) 0.000(3) -0.003(3)
C43 0.061(6) 0.058(6) 0.095(8) 0.024(6) 0.024(6) 0.025(5)
C19 0.036(4) 0.029(4) 0.028(4) 0.005(3) 0.001(3) 0.010(3)
N1 0.016(3) 0.015(2) 0.033(3) 0.001(2) 0.001(2) 0.002(2)
C31 0.011(3) 0.017(3) 0.023(3) 0.000(2) 0.004(2) 0.006(2)
Cl0A 0.060(3) 0.087(4) 0.093(4) 0.061(4) 0.038(3) 0.036(3)
Cl2 0.090(8) 0.040(5) 0.063(6) 0.016(4) 0.045(6) 0.023(5)
Cl3 0.082(8) 0.074(7) 0.057(6) 0.023(6) -0.001(5) 0.005(6)

loop_
_atom_type_symbol
_atom_type_description
_atom_type_scat_dispersion_real
_atom_type_scat_dispersion_imag
_atom_type_scat_source
C C 0.0033 0.0016 'International Tables Vol C Tables 4.2.6.8 and 6.1.1.4'
H H 0.0000 0.0000 'International Tables Vol C Tables 4.2.6.8 and 6.1.1.4'
N N 0.0061 0.0033 'International Tables Vol C Tables 4.2.6.8 and 6.1.1.4'
F F 0.0171 0.0103 'International Tables Vol C Tables 4.2.6.8 and 6.1.1.4'
P P 0.1023 0.0942 'International Tables Vol C Tables 4.2.6.8 and 6.1.1.4'
Ir Ir -1.4442 7.9887 'International Tables Vol C Tables 4.2.6.8 and 6.1.1.4'
Cl Cl 0.1484 0.1585 'International Tables Vol C Tables 4.2.6.8 and 6.1.1.4'

loop_
_geom_angle_atom_site_label_1
_geom_angle_atom_site_label_2
_geom_angle_atom_site_label_3
_geom_angle
_geom_angle_site_symmetry_3
N3 Ir1 N4 77.06(19) .
N2 Ir1 N3 94.39(18) .
N2 Ir1 N4 89.93(18) .
N2 Ir1 N1 172.60(19) .
C36 Ir1 N3 169.9(2) .
C36 Ir1 N2 80.3(2) .
C36 Ir1 N4 94.2(2) .
C36 Ir1 N1 95.9(2) .
C36 Ir1 C31 89.8(2) .
N1 Ir1 N3 90.25(19) .
N1 Ir1 N4 96.73(19) .
C31 Ir1 N3 99.2(2) .
C31 Ir1 N2 93.3(2) .
C31 Ir1 N4 175.3(2) .
C31 Ir1 N1 80.3(2) .
F4 P1 F2 179.4(3) .
F6 P1 F2 92.0(3) .
F6 P1 F4 88.6(3) .
F6 P1 F3 178.8(4) .
F6 P1 F1 91.0(4) .
F6 P1 F5 89.7(4) .
F3 P1 F2 88.9(3) .
F3 P1 F4 90.6(3) .
F3 P1 F1 89.9(4) .
F1 P1 F2 90.0(3) .
F1 P1 F4 89.7(3) .
F5 P1 F2 89.2(3) .
F5 P1 F4 91.1(3) .
F5 P1 F3 89.4(4) .
F5 P1 F1 178.9(4) .
C15 N3 Ir1 125.5(4) .
C15 N3 C37 118.7(6) .
C37 N3 Ir1 115.6(4) .
C8 N2 Ir1 125.0(4) .
C8 N2 C32 119.1(5) .
C32 N2 Ir1 115.6(3) .
C33 C36 Ir1 116.1(4) .
C14 C36 Ir1 128.7(5) .
C14 C36 C33 114.6(6) .
C26 N4 Ir1 124.9(4) .
C26 N4 C38 119.5(6) .
C38 N4 Ir1 115.6(4) .
C13 C34 C35 120.7(6) .
C14 C34 C13 119.3(5) .
C14 C34 C35 120.0(6) .
C4 C3 H3 120.2 .
C4 C3 C2 119.6(6) .
C2 C3 H3 120.2 .
N2 C8 H8 118.6 .
N2 C8 C9 122.9(6) .
C9 C8 H8 118.6 .
C36 C33 C32 114.0(5) .
C12 C33 C36 122.7(5) .
C12 C33 C32 123.2(5) .
N2 C32 C33 113.4(5) .
N2 C32 C11 119.5(5) .
C11 C32 C33 127.0(6) .
C33 C12 H12 119.9 .
C13 C12 C33 120.2(6) .
C13 C12 H12 119.9 .
C34 C13 H13 120.1 .
C12 C13 C34 119.8(6) .
C12 C13 H13 120.1 .
C36 C14 H14 118.3 .
C34 C14 C36 123.3(6) .
C34 C14 H14 118.3 .
N3 C15 H15 119.0 .
N3 C15 C16 122.1(6) .
C16 C15 H15 119.0 .
C6 C29 C30 120.6(5) .
C7 C29 C6 118.6(5) .
C7 C29 C30 120.9(5) .
C25 C24 H24 119.6 .
C25 C24 C41 120.9(6) .
C41 C24 H24 119.6 .
C15 C16 H16 120.2 .
C17 C16 C15 119.7(6) .
C17 C16 H16 120.2 .
C34 C35 H35A 109.5 .
C34 C35 H35B 109.5 .
C34 C35 H35C 109.5 .
H35A C35 H35B 109.5 .
H35A C35 H35C 109.5 .
H35B C35 H35C 109.5 .
C16 C17 H17 120.7 .
C16 C17 C18 118.6(6) .
C18 C17 H17 120.7 .
C3 C4 H4 119.7 .
C3 C4 C27 120.7(6) .
C27 C4 H4 119.7 .
C24 C25 H25 119.6 .
C24 C25 C40 120.9(6) .
C40 C25 H25 119.6 .
C22 C21 H21 119.7 .
C22 C21 C40 120.7(6) .
C40 C21 H21 119.7 .
C8 C9 H9 120.8 .
C8 C9 C10 118.3(5) .
C10 C9 H9 120.8 .
C23 C42 C41 175.3(7) .
C4 C27 C28 126.5(5) .
N1 C27 C4 119.0(5) .
N1 C27 C28 114.5(5) .
C24 C41 C42 120.3(6) .
C22 C41 C24 119.0(6) .
C22 C41 C42 120.7(6) .
C32 C11 H11 119.9 .
C10 C11 C32 120.3(6) .
C10 C11 H11 119.9 .
C29 C6 H6 119.8 .
C5 C6 C29 120.3(6) .
C5 C6 H6 119.8 .
C9 C10 H10 120.1 .
C11 C10 C9 119.9(6) .
C11 C10 H10 120.1 .
C6 C5 H5 119.8 .
C6 C5 C28 120.5(5) .
C28 C5 H5 119.8 .
C5 C28 C27 123.6(5) .
C5 C28 C31 120.7(5) .
C31 C28 C27 115.7(5) .
C29 C7 H7 118.7 .
C29 C7 C31 122.7(5) .
C31 C7 H7 118.7 .
N3 C37 C38 115.0(5) .
C18 C37 N3 121.0(6) .
C18 C37 C38 124.0(6) .
C29 C30 H30A 109.5 .
C29 C30 H30B 109.5 .
C29 C30 H30C 109.5 .
H30A C30 H30B 109.5 .
H30A C30 H30C 109.5 .
H30B C30 H30C 109.5 .
C17 C18 H18 120.1 .
C37 C18 C17 119.8(6) .
C37 C18 H18 120.1 .
N4 C26 H26 117.9 .
N4 C26 C39 124.2(6) .
C39 C26 H26 117.9 .
C2 C1 H1 119.1 .
N1 C1 H1 119.1 .
N1 C1 C2 121.8(6) .
C3 C2 C1 118.9(6) .
C3 C2 H2 120.6 .
C1 C2 H2 120.6 .
C39 C20 H20 119.1 .
C19 C20 H20 119.1 .
C19 C20 C39 121.8(6) .
C26 C39 C40 118.7(6) .
C20 C39 C26 115.7(6) .
C20 C39 C40 125.5(6) .
C21 C22 C41 120.1(6) .
C21 C22 H22 119.9 .
C41 C22 H22 119.9 .
C42 C23 H23 180.0 .
C25 C40 C21 118.4(6) .
C25 C40 C39 120.7(6) .
C21 C40 C39 120.9(6) .
N4 C38 C37 115.8(6) .
N4 C38 C19 119.1(6) .
C19 C38 C37 125.0(6) .
Cl1 C43 H43C 110.6 .
Cl1 C43 H43D 110.6 .
Cl1 C43 H43A 107.9 .
Cl1 C43 H43B 107.9 .
Cl1 C43 H43E 109.6 .
Cl1 C43 H43F 109.6 .
Cl1 C43 Cl0A 105.8(4) .
H43C C43 H43D 108.7 .
H43A C43 H43B 107.2 .
H43E C43 H43F 108.1 .
Cl0A C43 H43C 110.6 .
Cl0A C43 H43D 110.6 .
Cl2 C43 Cl1 117.8(6) .
Cl2 C43 H43A 107.9 .
Cl2 C43 H43B 107.9 .
Cl3 C43 Cl1 110.4(6) .
Cl3 C43 H43E 109.6 .
Cl3 C43 H43F 109.6 .
C20 C19 C38 119.5(6) .
C20 C19 H19 120.3 .
C38 C19 H19 120.3 .
C27 N1 Ir1 115.6(4) .
C1 N1 Ir1 124.4(4) .
C1 N1 C27 120.0(5) .
C28 C31 Ir1 114.0(4) .
C7 C31 Ir1 128.8(4) .
C7 C31 C28 117.2(5) .
C43 Cl2 Cl2 156.9(11) 2_677

loop_
_geom_bond_atom_site_label_1
_geom_bond_atom_site_label_2
_geom_bond_distance
_geom_bond_site_symmetry_2
Ir1 N3 2.131(5) .
Ir1 N2 2.052(4) .
Ir1 C36 1.978(6) .
Ir1 N4 2.134(5) .
Ir1 N1 2.056(5) .
Ir1 C31 2.027(5) .
Cl1 C43 1.743(9) .
P1 F2 1.594(4) .
P1 F4 1.592(5) .
P1 F6 1.567(5) .
P1 F3 1.572(5) .
P1 F1 1.579(6) .
P1 F5 1.570(6) .
N3 C15 1.339(8) .
N3 C37 1.372(8) .
N2 C8 1.346(7) .
N2 C32 1.380(7) .
C36 C33 1.426(8) .
C36 C14 1.413(7) .
N4 C26 1.326(7) .
N4 C38 1.364(8) .
C34 C13 1.397(8) .
C34 C14 1.387(8) .
C34 C35 1.511(8) .
C3 H3 0.9300 .
C3 C4 1.367(9) .
C3 C2 1.372(9) .
C8 H8 0.9300 .
C8 C9 1.369(8) .
C33 C32 1.466(7) .
C33 C12 1.383(8) .
C32 C11 1.388(8) .
C12 H12 0.9300 .
C12 C13 1.379(8) .
C13 H13 0.9300 .
C14 H14 0.9300 .
C15 H15 0.9300 .
C15 C16 1.381(8) .
C29 C6 1.409(8) .
C29 C7 1.387(8) .
C29 C30 1.501(8) .
C24 H24 0.9300 .
C24 C25 1.373(9) .
C24 C41 1.391(9) .
C16 H16 0.9300 .
C16 C17 1.371(9) .
C35 H35A 0.9600 .
C35 H35B 0.9600 .
C35 H35C 0.9600 .
C17 H17 0.9300 .
C17 C18 1.393(9) .
C4 H4 0.9300 .
C4 C27 1.395(8) .
C25 H25 0.9300 .
C25 C40 1.391(8) .
C21 H21 0.9300 .
C21 C22 1.388(9) .
C21 C40 1.400(9) .
C9 H9 0.9300 .
C9 C10 1.387(9) .
C42 C41 1.461(9) .
C42 C23 1.150(9) .
C27 C28 1.454(8) .
C27 N1 1.366(7) .
C41 C22 1.391(9) .
C11 H11 0.9300 .
C11 C10 1.371(8) .
C6 H6 0.9300 .
C6 C5 1.373(8) .
C10 H10 0.9300 .
C5 H5 0.9300 .
C5 C28 1.396(8) .
C28 C31 1.413(8) .
C7 H7 0.9300 .
C7 C31 1.396(8) .
C37 C18 1.372(8) .
C37 C38 1.484(9) .
C30 H30A 0.9600 .
C30 H30B 0.9600 .
C30 H30C 0.9600 .
C18 H18 0.9300 .
C26 H26 0.9300 .
C26 C39 1.389(8) .
C1 H1 0.9300 .
C1 C2 1.385(8) .
C1 N1 1.344(7) .
C2 H2 0.9300 .
C20 H20 0.9300 .
C20 C39 1.373(9) .
C20 C19 1.365(9) .
C39 C40 1.490(8) .
C22 H22 0.9300 .
C23 H23 0.9300 .
C38 C19 1.398(9) .
C43 H43C 0.9700 .
C43 H43D 0.9700 .
C43 H43A 0.9700 .
C43 H43B 0.9700 .
C43 H43E 0.9700 .
C43 H43F 0.9700 .
C43 Cl0A 1.766(5) .
C43 Cl2 1.727(11) .
C43 Cl3 1.726(5) .
C19 H19 0.9300 .
Cl2 Cl2 1.913(19) 2_677

loop_
_geom_torsion_atom_site_label_1
_geom_torsion_atom_site_label_2
_geom_torsion_atom_site_label_3
_geom_torsion_atom_site_label_4
_geom_torsion
_geom_torsion_site_symmetry_4
Ir1 N3 C15 C16 170.7(4) .
Ir1 N3 C37 C18 -170.0(5) .
Ir1 N3 C37 C38 9.9(6) .
Ir1 N2 C8 C9 173.4(4) .
Ir1 N2 C32 C33 7.9(6) .
Ir1 N2 C32 C11 -173.3(4) .
Ir1 C36 C33 C32 3.0(7) .
Ir1 C36 C33 C12 -173.7(4) .
Ir1 C36 C14 C34 170.6(5) .
Ir1 N4 C26 C39 179.1(4) .
Ir1 N4 C38 C37 -4.9(6) .
Ir1 N4 C38 C19 178.1(4) .
Cl1 C43 Cl2 Cl2 -112(2) 2_677
N3 C15 C16 C17 -0.1(9) .
N3 C37 C18 C17 -2.5(9) .
N3 C37 C38 N4 -3.3(7) .
N3 C37 C38 C19 173.6(6) .
N2 C8 C9 C10 -0.8(9) .
N2 C32 C11 C10 -0.4(9) .
C36 C33 C32 N2 -7.0(7) .
C36 C33 C32 C11 174.3(6) .
C36 C33 C12 C13 2.5(9) .
N4 C26 C39 C20 3.9(9) .
N4 C26 C39 C40 -178.6(5) .
N4 C38 C19 C20 1.7(9) .
C3 C4 C27 C28 -179.9(6) .
C3 C4 C27 N1 -0.1(9) .
C8 N2 C32 C33 -177.6(5) .
C8 N2 C32 C11 1.2(8) .
C8 C9 C10 C11 1.6(9) .
C33 C36 C14 C34 -0.2(9) .
C33 C32 C11 C10 178.2(6) .
C33 C12 C13 C34 -1.2(9) .
C32 N2 C8 C9 -0.5(9) .
C32 C33 C12 C13 -173.9(5) .
C32 C11 C10 C9 -1.0(9) .
C12 C33 C32 N2 169.6(5) .
C12 C33 C32 C11 -9.0(9) .
C13 C34 C14 C36 1.4(9) .
C14 C36 C33 C32 174.9(5) .
C14 C36 C33 C12 -1.8(9) .
C14 C34 C13 C12 -0.7(9) .
C15 N3 C37 C18 4.8(8) .
C15 N3 C37 C38 -175.4(5) .
C15 C16 C17 C18 2.4(9) .
C29 C6 C5 C28 -0.9(9) .
C29 C7 C31 Ir1 -178.9(4) .
C29 C7 C31 C28 1.1(8) .
C24 C25 C40 C21 2.8(9) .
C24 C25 C40 C39 -176.8(6) .
C24 C41 C22 C21 0.9(9) .
C16 C17 C18 C37 -1.1(9) .
C35 C34 C13 C12 178.7(6) .
C35 C34 C14 C36 -178.0(6) .
C4 C3 C2 C1 0.4(10) .
C4 C27 C28 C5 1.2(9) .
C4 C27 C28 C31 -179.5(6) .
C4 C27 N1 Ir1 179.6(4) .
C4 C27 N1 C1 -0.8(8) .
C25 C24 C41 C42 179.3(6) .
C25 C24 C41 C22 0.1(9) .
C42 C41 C22 C21 -178.2(6) .
C27 C28 C31 Ir1 -0.6(6) .
C27 C28 C31 C7 179.5(5) .
C41 C24 C25 C40 -2.0(10) .
C6 C29 C7 C31 -0.9(9) .
C6 C5 C28 C27 -179.6(6) .
C6 C5 C28 C31 1.1(9) .
C5 C28 C31 Ir1 178.8(4) .
C5 C28 C31 C7 -1.2(8) .
C28 C27 N1 Ir1 -0.6(6) .
C28 C27 N1 C1 179.0(5) .
C7 C29 C6 C5 0.8(9) .
C37 N3 C15 C16 -3.4(8) .
C37 C38 C19 C20 -175.1(6) .
C30 C29 C6 C5 -178.6(5) .
C30 C29 C7 C31 178.5(5) .
C18 C37 C38 N4 176.6(6) .
C18 C37 C38 C19 -6.6(9) .
C26 N4 C38 C37 175.2(5) .
C26 N4 C38 C19 -1.9(8) .
C26 C39 C40 C25 25.2(8) .
C26 C39 C40 C21 -154.4(6) .
C2 C3 C4 C27 0.3(9) .
C2 C1 N1 Ir1 -178.8(5) .
C2 C1 N1 C27 1.6(9) .
C20 C39 C40 C25 -157.6(6) .
C20 C39 C40 C21 22.8(9) .
C39 C20 C19 C38 1.5(10) .
C22 C21 C40 C25 -1.8(9) .
C22 C21 C40 C39 177.8(6) .
C40 C21 C22 C41 -0.1(9) .
C38 N4 C26 C39 -1.0(9) .
C38 C37 C18 C17 177.6(5) .
C19 C20 C39 C26 -4.1(9) .
C19 C20 C39 C40 178.7(6) .
N1 C27 C28 C5 -178.6(5) .
N1 C27 C28 C31 0.8(7) .
N1 C1 C2 C3 -1.4(10) .
